data_7131674
loop_
_publ_author_name
'Hashimoto, Taito'
'Oketani, Ryusei'
'Inoue, Asato'
'Okubo, Kohei'
'Oka, Kouki'
'Tohnai, Norimitsu'
'Kamiya, Kazuhide'
'Nakanishi, Shuji'
'Hisaki, Ichiro'

_publ_section_title
;
 Statically and dynamically flexible hydrogen-bonded frameworks based on
 4,5,9,10-tetrakis(4-carboxyphenyl)pyrene.
;
_journal_issue 47
_journal_name_full 'Chemical communications (Cambridge, England)'
_journal_page_first 7224
_journal_page_last 7227
_journal_paper_doi 10.1039/d3cc01877f
_journal_volume 59
_journal_year 2023
_chemical_formula_moiety '2(C6 H3 Cl3), C44 H26 O8'
_chemical_formula_sum 'C56 H32 Cl6 O8'
_chemical_formula_weight 1045.51
_chemical_name_systematic CP-Py-2-TCB
_space_group_crystal_system monoclinic
_space_group_IT_number 12
_space_group_name_Hall '-C 2y'
_space_group_name_H-M_alt 'C 1 2/m 1'
_atom_sites_solution_hydrogens geom
_atom_sites_solution_primary dual
_audit_creation_date 2022-10-06
_audit_creation_method
;
Olex2 1.5
(compiled 2022.04.07 svn.rca3783a0 for OlexSys, GUI svn.r6498)
;
_audit_update_record
;
2023-04-12 deposited with the CCDC.	2023-05-18 downloaded from the CCDC.
;
_cell_angle_alpha 90
_cell_angle_beta 92.898(5)
_cell_angle_gamma 90
_cell_formula_units_Z 2
_cell_length_a 27.5399(14)
_cell_length_b 11.8206(8)
_cell_length_c 7.2355(4)
_cell_measurement_reflns_used 4922
_cell_measurement_temperature 113
_cell_measurement_theta_max 31.9510
_cell_measurement_theta_min 3.4540
_cell_volume 2352.4(2)
_computing_cell_refinement 'CrysAlisPro 1.171.41.95a (Rigaku OD, 2021)'
_computing_data_collection 'CrysAlisPro 1.171.41.95a (Rigaku OD, 2021)'
_computing_data_reduction 'CrysAlisPro 1.171.41.95a (Rigaku OD, 2021)'
_computing_molecular_graphics 'Olex2 1.5 (Dolomanov et al., 2009)'
_computing_publication_material 'Olex2 1.5 (Dolomanov et al., 2009)'
_computing_structure_refinement 'SHELXL 2018/3 (Sheldrick, 2015)'
_computing_structure_solution 'SHELXT 2018/2 (Sheldrick, 2018)'
_diffrn_ambient_temperature 113
_diffrn_detector 'Hybrid Pixel Array Detector'
_diffrn_detector_area_resol_mean 5.8140
_diffrn_measured_fraction_theta_full 0.997
_diffrn_measured_fraction_theta_max 0.899
_diffrn_measurement_details
;
List of Runs (angles in degrees, time in seconds):

  # Type    Start    End  Width  t~exp~   \w     \q     \k     \f   Frames
#--------------------------------------------------------------------------
  1  \w    -61.00  72.00   0.25    5.00    --    0.00  45.00  15.00  532
  2  \w    -85.25  44.00   0.25    5.00    --    0.00  45.00 193.00  517
  3  \w     -2.00  43.00   0.25    5.00    --    0.00  45.00 157.00  180
;
_diffrn_measurement_device 'abstract diffractometer'
_diffrn_measurement_device_type 'dtrek-CrysAlisPro-abstract goniometer imported rigaku-d*trek images'
_diffrn_measurement_method '\w scans'
_diffrn_orient_matrix_type 'CrysAlisPro convention (1999,Acta A55,543-557)'
_diffrn_orient_matrix_UB_11 0.0171931000
_diffrn_orient_matrix_UB_12 -0.0310452000
_diffrn_orient_matrix_UB_13 0.0558676000
_diffrn_orient_matrix_UB_21 -0.0174066000
_diffrn_orient_matrix_UB_22 -0.0068175000
_diffrn_orient_matrix_UB_23 0.0681328000
_diffrn_orient_matrix_UB_31 -0.0081591000
_diffrn_orient_matrix_UB_32 -0.0508963000
_diffrn_orient_matrix_UB_33 -0.0432576000
_diffrn_radiation_monochromator graphite
_diffrn_radiation_probe x-ray
_diffrn_radiation_type 'Mo K\a'
_diffrn_radiation_wavelength 0.71073
_diffrn_reflns_av_R_equivalents 0.0615
_diffrn_reflns_av_unetI/netI 0.0528
_diffrn_reflns_Laue_measured_fraction_full 0.997
_diffrn_reflns_Laue_measured_fraction_max 0.899
_diffrn_reflns_limit_h_max 39
_diffrn_reflns_limit_h_min -38
_diffrn_reflns_limit_k_max 17
_diffrn_reflns_limit_k_min -15
_diffrn_reflns_limit_l_max 10
_diffrn_reflns_limit_l_min -10
_diffrn_reflns_number 17520
_diffrn_reflns_point_group_measured_fraction_full 0.997
_diffrn_reflns_point_group_measured_fraction_max 0.899
_diffrn_reflns_theta_full 25.242
_diffrn_reflns_theta_max 31.675
_diffrn_reflns_theta_min 2.812
_diffrn_source 'fine-focus sealed X-ray tube'
_diffrn_source_type 'Enhance (Mo) X-ray Source'
_exptl_absorpt_coefficient_mu 0.424
_exptl_absorpt_correction_T_max 1.00000
_exptl_absorpt_correction_T_min 0.92737
_exptl_absorpt_correction_type multi-scan
_exptl_absorpt_process_details
;
CrysAlisPro 1.171.41.95a (Rigaku Oxford Diffraction, 2021)
Empirical absorption correction using spherical harmonics,
implemented in SCALE3 ABSPACK scaling algorithm.
;
_exptl_crystal_colour colourless
_exptl_crystal_colour_primary colourless
_exptl_crystal_density_diffrn 1.476
_exptl_crystal_description plate
_exptl_crystal_F_000 1068
_exptl_crystal_recrystallization_method 'obtained by desolvation-triggered structural transformation'
_exptl_crystal_size_max 0.177
_exptl_crystal_size_mid 0.1
_exptl_crystal_size_min 0.042
_refine_diff_density_max 0.641
_refine_diff_density_min -0.343
_refine_diff_density_rms 0.070
_refine_ls_extinction_method none
_refine_ls_goodness_of_fit_ref 1.047
_refine_ls_hydrogen_treatment constr
_refine_ls_matrix_type full
_refine_ls_number_parameters 199
_refine_ls_number_reflns 3735
_refine_ls_number_restraints 124
_refine_ls_restrained_S_all 1.032
_refine_ls_R_factor_all 0.0962
_refine_ls_R_factor_gt 0.0609
_refine_ls_shift/su_max 0.001
_refine_ls_shift/su_mean 0.000
_refine_ls_structure_factor_coef Fsqd
_refine_ls_weighting_details 'w=1/[\s^2^(Fo^2^)+(0.0558P)^2^+3.9835P] where P=(Fo^2^+2Fc^2^)/3'
_refine_ls_weighting_scheme calc
_refine_ls_wR_factor_gt 0.1299
_refine_ls_wR_factor_ref 0.1434
_reflns_Friedel_coverage 0.000
_reflns_number_gt 2596
_reflns_number_total 3735
_reflns_threshold_expression 'I > 2\s(I)'
_cod_data_source_file d3cc01877f2.cif
_cod_data_source_block CP-Py-2-TCB
_cod_depositor_comments 'Adding full bibliography for 7131672--7131678.cif.'
_cod_database_code 7131674
_shelx_shelxl_version_number 2018/3
_chemical_oxdiff_formula 'C11 H10 N O'
_shelx_space_group_comment
;
The symmetry employed for this shelxl refinement is uniquely defined
by the following loop, which should always be used as a source of
symmetry information in preference to the above space-group names.
They are only intended as comments.
;
_shelx_estimated_absorpt_t_max 0.982
_shelx_estimated_absorpt_t_min 0.929
_olex2_refinement_description
;
1. Fixed Uiso
 At 1.2 times of:
  All C(H) groups
 At 1.5 times of:
  All O(H) groups
2. Restrained distances
 C6-C7A \\sim C6-C7B
 with sigma of 0.02
 C6-C11A \\sim C6-C11B
 with sigma of 0.02
 C9-C8A \\sim C9-C8B
 with sigma of 0.02
 C9-C10A \\sim C9-C10B
 with sigma of 0.02
 C7A-C8A \\sim C7B-C8B
 with sigma of 0.02
 C9-C11A \\sim C9-C11B
 with sigma of 0.04
 C6-C10A \\sim C6-C10B
 with sigma of 0.04
 C10A-C11A \\sim C10B-C11B
 with sigma of 0.02
 C6-C8A \\sim C6-C8B
 with sigma of 0.04
 C9-C7A \\sim C9-C7B
 with sigma of 0.04
3. Restrained planarity
 C8B, C7B, C9, C10B, C11B, C6
 with sigma of 0.1
4. Uiso/Uaniso restraints and constraints
C11A \\sim C10A \\sim C9 \\sim C8A \\sim C7A \\sim C6: within 1.7A with sigma
of 0.04 and sigma for terminal atoms of 0.08 within 1.7A
C11B \\sim C7B \\sim C8B \\sim C10B: within 1.7A with sigma of 0.02 and sigma
for terminal atoms of 0.08 within 1.7A
C7A \\sim C8A \\sim C11A \\sim C10A: within 1.7A with sigma of 0.02 and sigma
for terminal atoms of 0.08 within 1.7A
Uanis(C7A) \\sim Ueq: with sigma of 0.01 and sigma for terminal atoms of 0.02
5. Rigid body (RIGU) restrains
 C10A, C11A, C6, C8A, C7A
 with sigma for 1-2 distances of 0.004 and sigma for 1-3 distances of 0.004
 C7B, C8B, C6, C11B, C10B, C9
 with sigma for 1-2 distances of 0.004 and sigma for 1-3 distances of 0.004
6. Others
 Sof(C11B)=Sof(H11A)=Sof(C10B)=Sof(H10A)=Sof(C8B)=Sof(H8A)=Sof(C7B)=Sof(H7A)=1-
 FVAR(1)
 Sof(C11A)=Sof(H11)=Sof(C10A)=Sof(H10)=Sof(C8A)=Sof(H8)=Sof(C7A)=Sof(H7)=FVAR(1)
7.a Aromatic/amide H refined with riding coordinates:
 C11A(H11), C10A(H10), C8A(H8), C7A(H7), C11B(H11A), C10B(H10A), C8B(H8A),
 C7B(H7A), C1(H1), C2(H2A), C18(H18), C16(H16), C15(H15)
7.b Fitted hexagon refined as free rotating group:
 C6(C11A,C10A,C9,C8A,C7A)
7.c Idealised tetrahedral OH refined as rotating group:
 O2(H2)
;
_olex2_submission_original_sample_id TBAPy-DCB-TCB-3-1-1h-dry
_olex2_submission_special_instructions 'No special instructions were received'
_oxdiff_exptl_absorpt_empirical_details
;
Empirical correction (ABSPACK) includes:
- Absorption correction using spherical harmonics
- Frame scaling
;
_oxdiff_exptl_absorpt_empirical_full_max 1.189
_oxdiff_exptl_absorpt_empirical_full_min 0.820

loop_
_space_group_symop_operation_xyz
'x, y, z'
'-x, y, -z'
'x+1/2, y+1/2, z'
'-x+1/2, y+1/2, -z'
'-x, -y, -z'
'x, -y, z'
'-x+1/2, -y+1/2, -z'
'x+1/2, -y+1/2, z'

loop_
_atom_site_label
_atom_site_type_symbol
_atom_site_fract_x
_atom_site_fract_y
_atom_site_fract_z
_atom_site_U_iso_or_equiv
_atom_site_adp_type
_atom_site_occupancy
_atom_site_site_symmetry_order
_atom_site_calc_flag
_atom_site_refinement_flags_posn
_atom_site_refinement_flags_adp
_atom_site_refinement_flags_occupancy
_atom_site_disorder_assembly
_atom_site_disorder_group
Cl3 Cl 0.25079(3) 0.500000 0.12313(12) 0.0367(2) Uani 1 2 d S T P . .
Cl2 Cl 0.40321(3) 0.500000 0.78925(13) 0.0415(2) Uani 1 2 d S T P . .
Cl1 Cl 0.43744(4) 0.500000 0.37764(19) 0.0880(6) Uani 1 2 d S T P . .
O2 O 0.31635(5) 0.25319(15) 0.02059(19) 0.0285(4) Uani 1 1 d . . . . .
H2 H 0.292261 0.265239 -0.052636 0.043 Uiso 1 1 calc R U . . .
O1 O 0.25816(5) 0.22147(14) 0.21919(19) 0.0253(3) Uani 1 1 d . . . . .
C5 C 0.500000 0.0599(2) 1.000000 0.0163(5) Uani 1 2 d S T P . .
C4 C 0.47127(6) 0.12093(17) 0.8640(2) 0.0176(4) Uani 1 1 d . . . . .
C3 C 0.44201(6) 0.05765(17) 0.7278(2) 0.0179(4) Uani 1 1 d . . . . .
C12 C 0.30122(7) 0.22657(17) 0.1845(3) 0.0198(4) Uani 1 1 d . . . . .
C6 C 0.40869(6) 0.11905(16) 0.5914(2) 0.0194(4) Uani 1 1 d DG U . . .
C11 C 0.41922(18) 0.1192(10) 0.4055(3) 0.0244(19) Uani 0.45(3) 1 d DG U P A 1
H11 H 0.449722 0.091881 0.368920 0.029 Uiso 0.45(3) 1 calc R U P A 1
C10 C 0.38513(19) 0.1593(10) 0.2732(3) 0.0244(19) Uani 0.45(3) 1 d DG U P A 1
H10 H 0.392323 0.159416 0.146196 0.029 Uiso 0.45(3) 1 calc R U P A 1
C9 C 0.34050(6) 0.19929(17) 0.3268(2) 0.0195(4) Uani 1 1 d DG U . A .
C8 C 0.32997(18) 0.1991(10) 0.5126(3) 0.0171(19) Uani 0.45(3) 1 d DG U P A 1
H8 H 0.299467 0.226460 0.549255 0.020 Uiso 0.45(3) 1 calc R U P A 1
C7 C 0.36406(19) 0.1590(10) 0.6450(3) 0.0195(19) Uani 0.45(3) 1 d DG U P A 1
H7 H 0.356866 0.158925 0.771983 0.023 Uiso 0.45(3) 1 calc R U P A 1
C11A C 0.42328(18) 0.1568(12) 0.4192(8) 0.0282(18) Uani 0.55(3) 1 d D U P A 2
H11A H 0.456750 0.155058 0.393443 0.034 Uiso 0.55(3) 1 calc R U P A 2
C10A C 0.38952(18) 0.1969(12) 0.2855(8) 0.0256(17) Uani 0.55(3) 1 d D U P A 2
H10A H 0.399559 0.222147 0.168781 0.031 Uiso 0.55(3) 1 calc R U P A 2
C8A C 0.32629(19) 0.1728(9) 0.5031(7) 0.0229(12) Uani 0.55(3) 1 d D U P A 2
H8A H 0.293298 0.181148 0.533153 0.027 Uiso 0.55(3) 1 calc R U P A 2
C7A C 0.36056(19) 0.1342(9) 0.6347(8) 0.0255(13) Uani 0.55(3) 1 d D U P A 2
H7A H 0.351048 0.117780 0.756249 0.031 Uiso 0.55(3) 1 calc R U P A 2
C1 C 0.47199(7) 0.23921(18) 0.8657(3) 0.0226(4) Uani 1 1 d . . . . .
H1 H 0.453222 0.280177 0.774468 0.027 Uiso 1 1 calc R U . . .
C2 C 0.500000 0.2973(3) 1.000000 0.0259(6) Uani 1 2 d S T P . .
H2A H 0.500001 0.377648 0.999998 0.031 Uiso 1 2 calc R U P . .
C17 C 0.29401(12) 0.500000 0.3078(5) 0.0289(7) Uani 1 2 d S T P . .
C14 C 0.36165(12) 0.500000 0.6001(5) 0.0304(7) Uani 1 2 d S T P . .
C18 C 0.34256(13) 0.500000 0.2726(5) 0.0359(8) Uani 1 2 d S T P . .
H18 H 0.352649 0.500000 0.149002 0.043 Uiso 1 2 calc R U P . .
C13 C 0.37675(12) 0.500000 0.4211(5) 0.0362(8) Uani 1 2 d S T P . .
C16 C 0.27824(13) 0.500000 0.4860(5) 0.0463(10) Uani 1 2 d S T P . .
H16 H 0.244493 0.500000 0.507590 0.056 Uiso 1 2 calc R U P . .
C15 C 0.31270(14) 0.500000 0.6333(5) 0.0453(10) Uani 1 2 d S T P . .
H15 H 0.302563 0.500000 0.756874 0.054 Uiso 1 2 calc R U P . .

loop_
_atom_site_aniso_label
_atom_site_aniso_U_11
_atom_site_aniso_U_22
_atom_site_aniso_U_33
_atom_site_aniso_U_23
_atom_site_aniso_U_13
_atom_site_aniso_U_12
Cl3 0.0369(4) 0.0327(4) 0.0391(4) 0.000 -0.0127(3) 0.000
Cl2 0.0412(5) 0.0376(5) 0.0438(5) 0.000 -0.0158(4) 0.000
Cl1 0.0267(5) 0.1770(18) 0.0605(8) 0.000 0.0043(5) 0.000
O2 0.0182(7) 0.0492(10) 0.0174(7) 0.0081(7) -0.0069(5) 0.0046(7)
O1 0.0173(7) 0.0386(9) 0.0192(7) 0.0041(6) -0.0064(5) 0.0047(6)
C5 0.0105(10) 0.0234(13) 0.0144(11) 0.000 -0.0043(8) 0.000
C4 0.0127(8) 0.0246(9) 0.0150(8) 0.0012(7) -0.0055(6) 0.0003(7)
C3 0.0118(8) 0.0269(10) 0.0142(8) 0.0006(7) -0.0058(6) 0.0015(7)
C12 0.0185(9) 0.0232(9) 0.0166(8) 0.0000(7) -0.0086(7) 0.0041(7)
C6 0.0150(8) 0.0257(10) 0.0165(8) 0.0015(7) -0.0089(6) -0.0007(7)
C11 0.013(3) 0.036(5) 0.023(2) 0.009(2) -0.0018(18) -0.003(2)
C10 0.016(3) 0.037(5) 0.019(2) 0.010(2) -0.0071(18) -0.011(3)
C9 0.0154(8) 0.0258(10) 0.0163(8) 0.0022(7) -0.0081(6) 0.0027(7)
C8 0.017(3) 0.022(4) 0.012(2) -0.0043(19) -0.0044(19) 0.009(2)
C7 0.021(3) 0.027(4) 0.009(2) -0.003(2) -0.0092(19) 0.007(2)
C11A 0.0090(18) 0.050(5) 0.025(2) 0.017(2) -0.0082(15) -0.0063(19)
C10A 0.0122(18) 0.042(5) 0.022(2) 0.0150(19) -0.0049(14) -0.0072(19)
C8A 0.018(2) 0.030(3) 0.020(2) -0.0031(17) -0.0044(17) 0.0082(18)
C7A 0.023(2) 0.035(3) 0.018(2) -0.0004(18) -0.0012(18) 0.009(2)
C1 0.0202(9) 0.0244(10) 0.0223(9) 0.0038(8) -0.0076(7) 0.0019(8)
C2 0.0261(14) 0.0225(14) 0.0279(15) 0.000 -0.0097(11) 0.000
C17 0.0279(15) 0.0244(15) 0.0337(16) 0.000 -0.0057(13) 0.000
C14 0.0298(16) 0.0257(16) 0.0347(17) 0.000 -0.0091(13) 0.000
C18 0.0351(18) 0.042(2) 0.0308(17) 0.000 0.0028(14) 0.000
C13 0.0237(16) 0.041(2) 0.044(2) 0.000 0.0024(14) 0.000
C16 0.0257(17) 0.072(3) 0.041(2) 0.000 0.0015(15) 0.000
C15 0.0354(19) 0.068(3) 0.0320(18) 0.000 0.0010(15) 0.000

loop_
_atom_type_symbol
_atom_type_description
_atom_type_scat_dispersion_real
_atom_type_scat_dispersion_imag
_atom_type_scat_source
C C 0.0033 0.0016 'International Tables Vol C Tables 4.2.6.8 and 6.1.1.4'
H H 0.0000 0.0000 'International Tables Vol C Tables 4.2.6.8 and 6.1.1.4'
Cl Cl 0.1484 0.1585 'International Tables Vol C Tables 4.2.6.8 and 6.1.1.4'
O O 0.0106 0.0060 'International Tables Vol C Tables 4.2.6.8 and 6.1.1.4'

loop_
_geom_angle_atom_site_label_1
_geom_angle_atom_site_label_2
_geom_angle_atom_site_label_3
_geom_angle
_geom_angle_site_symmetry_1
_geom_angle_site_symmetry_3
_geom_angle_publ_flag
C12 O2 H2 109.5 . . ?
C5 C5 C4 120.36(12) 5_657 2_657 ?
C5 C5 C4 120.35(12) 5_657 . ?
C4 C5 C4 119.3(2) . 2_657 ?
C5 C4 C3 118.57(18) . . ?
C1 C4 C5 119.48(18) . . ?
C1 C4 C3 121.95(17) . . ?
C4 C3 C6 119.88(17) . . ?
C3 C3 C4 121.08(11) 6 . ?
C3 C3 C6 118.93(11) 6 . ?
O2 C12 C9 115.01(16) . . ?
O1 C12 O2 123.37(16) . . ?
O1 C12 C9 121.60(18) . . ?
C11 C6 C3 119.10(17) . . ?
C11 C6 C7 120.0 . . ?
C7 C6 C3 120.07(17) . . ?
C11A C6 C3 123.1(3) . . ?
C7A C6 C3 118.2(3) . . ?
C7A C6 C11A 118.6(3) . . ?
C6 C11 H11 120.0 . . ?
C6 C11 C10 120.0 . . ?
C10 C11 H11 120.0 . . ?
C11 C10 H10 120.0 . . ?
C9 C10 C11 120.0 . . ?
C9 C10 H10 120.0 . . ?
C10 C9 C12 120.14(16) . . ?
C10 C9 C8 120.0 . . ?
C8 C9 C12 119.26(16) . . ?
C10A C9 C12 122.1(2) . . ?
C8A C9 C12 117.1(3) . . ?
C8A C9 C10A 120.8(3) . . ?
C9 C8 H8 120.0 . . ?
C9 C8 C7 120.0 . . ?
C7 C8 H8 120.0 . . ?
C6 C7 H7 120.0 . . ?
C8 C7 C6 120.0 . . ?
C8 C7 H7 120.0 . . ?
C6 C11A H11A 119.5 . . ?
C10A C11A C6 121.0(4) . . ?
C10A C11A H11A 119.5 . . ?
C9 C10A H10A 120.7 . . ?
C11A C10A C9 118.5(4) . . ?
C11A C10A H10A 120.7 . . ?
C9 C8A H8A 120.2 . . ?
C7A C8A C9 119.5(4) . . ?
C7A C8A H8A 120.2 . . ?
C6 C7A H7A 119.6 . . ?
C8A C7A C6 120.8(4) . . ?
C8A C7A H7A 119.6 . . ?
C4 C1 H1 119.8 . . ?
C2 C1 C4 120.44(19) . . ?
C2 C1 H1 119.8 . . ?
C1 C2 C1 120.9(3) 2_657 . ?
C1 C2 H2A 119.6 . . ?
C1 C2 H2A 119.6 2_657 . ?
C18 C17 Cl3 119.4(3) . . ?
C18 C17 C16 121.9(3) . . ?
C16 C17 Cl3 118.7(3) . . ?
C13 C14 Cl2 121.4(3) . . ?
C13 C14 C15 120.4(3) . . ?
C15 C14 Cl2 118.2(3) . . ?
C17 C18 H18 120.5 . . ?
C17 C18 C13 118.9(3) . . ?
C13 C18 H18 120.5 . . ?
C14 C13 Cl1 121.0(3) . . ?
C14 C13 C18 120.0(3) . . ?
C18 C13 Cl1 119.0(3) . . ?
C17 C16 H16 120.6 . . ?
C17 C16 C15 118.7(3) . . ?
C15 C16 H16 120.6 . . ?
C14 C15 C16 120.1(4) . . ?
C14 C15 H15 120.0 . . ?
C16 C15 H15 120.0 . . ?

loop_
_geom_bond_atom_site_label_1
_geom_bond_atom_site_label_2
_geom_bond_distance
_geom_bond_site_symmetry_2
_geom_bond_publ_flag
Cl3 C17 1.744(3) . ?
Cl2 C14 1.739(3) . ?
Cl1 C13 1.717(4) . ?
O2 H2 0.8400 . ?
O2 C12 1.315(2) . ?
O1 C12 1.226(2) . ?
C5 C5 1.417(6) 5_657 ?
C5 C4 1.427(2) . ?
C5 C4 1.427(2) 2_657 ?
C4 C3 1.449(2) . ?
C4 C1 1.398(3) . ?
C3 C3 1.363(4) 6 ?
C3 C6 1.500(2) . ?
C12 C9 1.490(2) . ?
C6 C11 1.3900 . ?
C6 C7 1.3900 . ?
C6 C11A 1.401(5) . ?
C6 C7A 1.389(6) . ?
C11 H11 0.9500 . ?
C11 C10 1.3900 . ?
C10 H10 0.9500 . ?
C10 C9 1.3900 . ?
C9 C8 1.3900 . ?
C9 C10A 1.398(5) . ?
C9 C8A 1.389(6) . ?
C8 H8 0.9500 . ?
C8 C7 1.3900 . ?
C7 H7 0.9500 . ?
C11A H11A 0.9500 . ?
C11A C10A 1.390(5) . ?
C10A H10A 0.9500 . ?
C8A H8A 0.9500 . ?
C8A C7A 1.384(6) . ?
C7A H7A 0.9500 . ?
C1 H1 0.9500 . ?
C1 C2 1.391(2) . ?
C2 H2A 0.9500 . ?
C17 C18 1.374(5) . ?
C17 C16 1.382(5) . ?
C14 C13 1.380(5) . ?
C14 C15 1.381(5) . ?
C18 H18 0.9500 . ?
C18 C13 1.392(5) . ?
C16 H16 0.9500 . ?
C16 C15 1.391(5) . ?
C15 H15 0.9500 . ?

loop_
_geom_torsion_atom_site_label_1
_geom_torsion_atom_site_label_2
_geom_torsion_atom_site_label_3
_geom_torsion_atom_site_label_4
_geom_torsion
_geom_torsion_site_symmetry_1
_geom_torsion_site_symmetry_2
_geom_torsion_site_symmetry_3
_geom_torsion_site_symmetry_4
_geom_torsion_publ_flag
Cl3 C17 C18 C13 180.000(0) . . . . ?
Cl3 C17 C16 C15 180.000(0) . . . . ?
Cl2 C14 C13 Cl1 0.000(0) . . . . ?
Cl2 C14 C13 C18 180.000(0) . . . . ?
Cl2 C14 C15 C16 180.000(0) . . . . ?
O2 C12 C9 C10 -25.5(6) . . . . ?
O2 C12 C9 C8 163.3(6) . . . . ?
O2 C12 C9 C10A -3.0(7) . . . . ?
O2 C12 C9 C8A 178.8(6) . . . . ?
O1 C12 C9 C10 152.8(6) . . . . ?
O1 C12 C9 C8 -18.3(6) . . . . ?
O1 C12 C9 C10A 175.3(7) . . . . ?
O1 C12 C9 C8A -2.9(6) . . . . ?
C5 C5 C4 C3 0.5(2) 5_657 . . . ?
C5 C5 C4 C1 -179.63(14) 5_657 . . . ?
C5 C4 C3 C3 -0.5(2) . . . 6 ?
C5 C4 C3 C6 175.63(15) . . . . ?
C5 C4 C1 C2 -0.7(3) . . . . ?
C4 C5 C4 C3 -179.5(2) 2_657 . . . ?
C4 C5 C4 C1 0.37(14) 2_657 . . . ?
C4 C3 C6 C11 111.6(6) . . . . ?
C4 C3 C6 C7 -78.8(6) . . . . ?
C4 C3 C6 C11A 89.5(8) . . . . ?
C4 C3 C6 C7A -93.7(6) . . . . ?
C4 C1 C2 C1 0.38(14) . . . 2_657 ?
C3 C4 C1 C2 179.12(16) . . . . ?
C3 C3 C6 C11 -72.2(6) 6 . . . ?
C3 C3 C6 C7 97.4(6) 6 . . . ?
C3 C3 C6 C11A -94.3(7) 6 . . . ?
C3 C3 C6 C7A 82.5(6) 6 . . . ?
C3 C6 C11 C10 169.58(17) . . . . ?
C3 C6 C7 C8 -169.48(17) . . . . ?
C3 C6 C11A C10A 169.6(5) . . . . ?
C3 C6 C7A C8A -169.1(5) . . . . ?
C12 C9 C8 C7 171.17(17) . . . . ?
C12 C9 C10A C11A -171.9(5) . . . . ?
C12 C9 C8A C7A 172.6(5) . . . . ?
C6 C11 C10 C9 0.0 . . . . ?
C6 C11A C10A C9 0.3(9) . . . . ?
C11 C6 C7 C8 0.0 . . . . ?
C11 C10 C9 C12 -171.09(17) . . . . ?
C11 C10 C9 C8 0.0 . . . . ?
C10 C9 C8 C7 0.0 . . . . ?
C9 C8 C7 C6 0.0 . . . . ?
C9 C8A C7A C6 -1.5(9) . . . . ?
C7 C6 C11 C10 0.0 . . . . ?
C11A C6 C7A C8A 7.9(9) . . . . ?
C10A C9 C8A C7A -5.7(8) . . . . ?
C8A C9 C10A C11A 6.2(8) . . . . ?
C7A C6 C11A C10A -7.2(9) . . . . ?
C1 C4 C3 C3 179.63(14) . . . 6 ?
C1 C4 C3 C6 -4.2(3) . . . . ?
C17 C18 C13 Cl1 180.000(0) . . . . ?
C17 C18 C13 C14 0.000(0) . . . . ?
C17 C16 C15 C14 0.000(1) . . . . ?
C18 C17 C16 C15 0.000(1) . . . . ?
C13 C14 C15 C16 0.000(1) . . . . ?
C16 C17 C18 C13 0.000(0) . . . . ?
C15 C14 C13 Cl1 180.000(0) . . . . ?
C15 C14 C13 C18 0.000(1) . . . . ?
